data_4327904
loop_
_publ_author_name
'K. Cory MacLeod'
'Brian O. Patrick'
'Kevin M. Smith'

_publ_section_title
;
 Reactivity of Cr(III) \m-Oxo Compounds: Catalyst Regeneration and Atom
 Transfer Processes
;
_journal_name_full 'Inorganic Chemistry'
_journal_page_first 688
_journal_page_last 700
_journal_paper_doi 10.1021/ic202233f
_journal_volume 51
_journal_year 2012
_chemical_formula_sum 'C26 H31 Cr N2 O'
_chemical_formula_weight 439.53
_chemical_name_systematic
;
 ?
;
_space_group_IT_number 14
_symmetry_cell_setting monoclinic
_symmetry_space_group_name_Hall '-P 2yn'
_symmetry_space_group_name_H-M 'P 1 21/n 1'
_atom_sites_solution_hydrogens geom
_atom_sites_solution_primary direct
_atom_sites_solution_secondary difmap
_audit_creation_method SHELXL-97
_cell_angle_alpha 90.00
_cell_angle_beta 109.7160(10)
_cell_angle_gamma 90.00
_cell_formula_units_Z 4
_cell_length_a 12.0157(3)
_cell_length_b 15.0102(4)
_cell_length_c 13.2704(3)
_cell_measurement_reflns_used 9948
_cell_measurement_temperature 173(2)
_cell_measurement_theta_max 30.04
_cell_measurement_theta_min 2.25
_cell_volume 2253.11(10)
_computing_structure_refinement 'SHELXL-97 (Sheldrick, 2008)'
_diffrn_ambient_temperature 173(2)
_diffrn_measured_fraction_theta_full 1.000
_diffrn_measured_fraction_theta_max 1.000
_diffrn_measurement_device_type 'Bruker X8 APEX II'
_diffrn_measurement_method 'area detector'
_diffrn_radiation_monochromator graphite
_diffrn_radiation_source 'fine-focus sealed tube'
_diffrn_radiation_type MoK\a
_diffrn_radiation_wavelength 0.71073
_diffrn_reflns_av_R_equivalents 0.0269
_diffrn_reflns_av_sigmaI/netI 0.0247
_diffrn_reflns_limit_h_max 16
_diffrn_reflns_limit_h_min -16
_diffrn_reflns_limit_k_max 19
_diffrn_reflns_limit_k_min -21
_diffrn_reflns_limit_l_max 13
_diffrn_reflns_limit_l_min -18
_diffrn_reflns_number 25873
_diffrn_reflns_theta_full 30.05
_diffrn_reflns_theta_max 30.05
_diffrn_reflns_theta_min 1.98
_exptl_absorpt_coefficient_mu 0.527
_exptl_absorpt_correction_T_max 0.900
_exptl_absorpt_correction_T_min 0.821
_exptl_absorpt_correction_type multi-scan
_exptl_crystal_colour black
_exptl_crystal_density_diffrn 1.296
_exptl_crystal_description prism
_exptl_crystal_F_000 932
_exptl_crystal_size_max 0.35
_exptl_crystal_size_mid 0.30
_exptl_crystal_size_min 0.20
_refine_diff_density_max 0.468
_refine_diff_density_min -0.331
_refine_diff_density_rms 0.062
_refine_ls_extinction_method none
_refine_ls_goodness_of_fit_ref 1.037
_refine_ls_hydrogen_treatment mixed
_refine_ls_matrix_type full
_refine_ls_number_parameters 357
_refine_ls_number_reflns 6591
_refine_ls_number_restraints 20
_refine_ls_restrained_S_all 1.036
_refine_ls_R_factor_all 0.0430
_refine_ls_R_factor_gt 0.0344
_refine_ls_shift/su_max 0.000
_refine_ls_shift/su_mean 0.000
_refine_ls_structure_factor_coef Fsqd
_refine_ls_weighting_details 'calc w=1/[\s^2^(Fo^2^)+(0.0557P)^2^+0.9576P] where P=(Fo^2^+2Fc^2^)/3'
_refine_ls_weighting_scheme calc
_refine_ls_wR_factor_gt 0.0941
_refine_ls_wR_factor_ref 0.1003
_reflns_number_gt 5605
_reflns_number_total 6591
_reflns_threshold_expression >2\s(I)
_cod_data_source_file ic202233f_si_002_2.cif
_cod_data_source_block 4_CpCr[(XylNCMe)2CH](OH)
_cod_original_sg_symbol_H-M 'P 21/n'
_cod_database_code 4327904

loop_
_symmetry_equiv_pos_as_xyz
'x, y, z'
'-x+1/2, y+1/2, -z+1/2'
'-x, -y, -z'
'x-1/2, -y-1/2, z-1/2'

loop_
_atom_site_label
_atom_site_type_symbol
_atom_site_fract_x
_atom_site_fract_y
_atom_site_fract_z
_atom_site_U_iso_or_equiv
_atom_site_adp_type
_atom_site_occupancy
_atom_site_symmetry_multiplicity
_atom_site_calc_flag
_atom_site_refinement_flags
_atom_site_disorder_assembly
_atom_site_disorder_group
C1 C 1.07072(12) 0.13564(9) 0.08995(11) 0.0210(3) Uani 1 1 d . . .
H2A H 1.1070 0.1575 0.0387 0.032 Uiso 1 1 calc R . .
H2C H 1.0112 0.0904 0.0556 0.032 Uiso 1 1 calc R . .
H2B H 1.1318 0.1094 0.1518 0.032 Uiso 1 1 calc R . .
C2 C 1.01241(11) 0.21228(8) 0.12679(10) 0.0150(2) Uani 1 1 d . . .
C3 C 0.89214(11) 0.20252(8) 0.11316(10) 0.0163(2) Uani 1 1 d . . .
H3 H 0.8512 0.1559 0.0670 0.020 Uiso 1 1 calc R . .
C4 C 0.82604(11) 0.25408(8) 0.16021(10) 0.0150(2) Uani 1 1 d . . .
C5 C 0.70895(11) 0.21602(9) 0.15922(12) 0.0208(3) Uani 1 1 d . . .
H5A H 0.7143 0.2001 0.2323 0.031 Uiso 1 1 calc R . .
H5B H 0.6902 0.1628 0.1139 0.031 Uiso 1 1 calc R . .
H5C H 0.6466 0.2606 0.1308 0.031 Uiso 1 1 calc R . .
C6 C 1.20301(11) 0.27886(8) 0.20254(10) 0.0151(2) Uani 1 1 d . . .
C7 C 1.26160(11) 0.31786(9) 0.13842(11) 0.0181(2) Uani 1 1 d . . .
C8 C 1.38488(12) 0.32338(9) 0.17930(11) 0.0212(3) Uani 1 1 d . . .
H8 H 1.4259 0.3505 0.1374 0.025 Uiso 1 1 calc R . .
C9 C 1.44859(12) 0.29000(10) 0.27985(12) 0.0225(3) Uani 1 1 d . . .
H9 H 1.5322 0.2958 0.3072 0.027 Uiso 1 1 calc R . .
C10 C 1.38927(12) 0.24799(9) 0.34029(11) 0.0211(3) Uani 1 1 d . . .
H10 H 1.4331 0.2236 0.4081 0.025 Uiso 1 1 calc R . .
C11 C 1.26620(11) 0.24128(8) 0.30251(10) 0.0172(2) Uani 1 1 d . . .
C12 C 1.19451(13) 0.35308(10) 0.02845(12) 0.0243(3) Uani 1 1 d . . .
H12A H 1.2477 0.3884 0.0023 0.036 Uiso 1 1 calc R . .
H12B H 1.1291 0.3906 0.0318 0.036 Uiso 1 1 calc R . .
H12C H 1.1630 0.3031 -0.0204 0.036 Uiso 1 1 calc R . .
C13 C 1.20339(12) 0.19518(9) 0.36889(11) 0.0212(3) Uani 1 1 d . . .
H13A H 1.2617 0.1728 0.4351 0.032 Uiso 1 1 calc R . .
H13B H 1.1570 0.1452 0.3283 0.032 Uiso 1 1 calc R . .
H13C H 1.1506 0.2375 0.3865 0.032 Uiso 1 1 calc R . .
C14 C 0.79613(11) 0.37110(8) 0.26864(10) 0.0158(2) Uani 1 1 d . . .
C15 C 0.82410(11) 0.34657(9) 0.37638(10) 0.0182(2) Uani 1 1 d . . .
C16 C 0.76899(12) 0.39088(9) 0.43902(11) 0.0219(3) Uani 1 1 d . . .
H16 H 0.7884 0.3758 0.5125 0.026 Uiso 1 1 calc R . .
C17 C 0.68602(13) 0.45681(9) 0.39483(12) 0.0242(3) Uani 1 1 d . . .
H17 H 0.6496 0.4872 0.4383 0.029 Uiso 1 1 calc R . .
C18 C 0.65615(12) 0.47840(9) 0.28747(12) 0.0226(3) Uani 1 1 d . . .
H18 H 0.5978 0.5227 0.2576 0.027 Uiso 1 1 calc R . .
C19 C 0.71039(11) 0.43619(9) 0.22230(11) 0.0186(2) Uani 1 1 d . . .
C20 C 0.91433(13) 0.27503(11) 0.42483(12) 0.0250(3) Uani 1 1 d . . .
H20A H 0.9288 0.2715 0.5020 0.038 Uiso 1 1 calc R . .
H20B H 0.9883 0.2895 0.4126 0.038 Uiso 1 1 calc R . .
H20C H 0.8845 0.2176 0.3914 0.038 Uiso 1 1 calc R . .
C21 C 0.67650(13) 0.45921(10) 0.10511(12) 0.0260(3) Uani 1 1 d . . .
H21A H 0.6157 0.5057 0.0872 0.039 Uiso 1 1 calc R . .
H21B H 0.6455 0.4060 0.0619 0.039 Uiso 1 1 calc R . .
H21C H 0.7463 0.4808 0.0901 0.039 Uiso 1 1 calc R . .
N1 N 1.07606(9) 0.28310(7) 0.17165(8) 0.0143(2) Uani 1 1 d . A .
N2 N 0.86263(9) 0.33204(7) 0.20766(8) 0.0146(2) Uani 1 1 d . A .
O1 O 0.93352(9) 0.42436(8) 0.04830(8) 0.0208(2) Uani 1 1 d . A .
Cr1 Cr 1.004364(17) 0.399922(13) 0.196364(16) 0.01368(7) Uani 1 1 d . . .
C22 C 1.1129(12) 0.4435(6) 0.3672(6) 0.042(3) Uani 0.642(17) 1 d PGU A 1
H22 H 1.1329 0.4025 0.4250 0.051 Uiso 0.642(17) 1 calc PR A 1
C23 C 1.0126(9) 0.4963(8) 0.3342(10) 0.035(2) Uani 0.642(17) 1 d PGU A 1
H23 H 0.9534 0.4985 0.3669 0.043 Uiso 0.642(17) 1 calc PR A 1
C24 C 1.0125(9) 0.5455(6) 0.2461(8) 0.0301(14) Uani 0.642(17) 1 d PGU A 1
H24 H 0.9533 0.5862 0.2067 0.036 Uiso 0.642(17) 1 calc PR A 1
C25 C 1.1184(9) 0.5234(8) 0.2256(9) 0.036(2) Uani 0.642(17) 1 d PGU A 1
H25 H 1.1429 0.5473 0.1702 0.043 Uiso 0.642(17) 1 calc PR A 1
C26 C 1.1794(7) 0.4605(7) 0.3013(11) 0.044(3) Uani 0.642(17) 1 d PGU A 1
H26 H 1.2531 0.4341 0.3070 0.053 Uiso 0.642(17) 1 calc PR A 1
H1B H 0.8977 0.3823 0.0372 0.037(17) Uiso 0.358(17) 1 d PR A 2
C22B C 1.0459(18) 0.4735(13) 0.3534(14) 0.037(4) Uani 0.358(17) 1 d PGU A 2
H22B H 1.0074 0.4589 0.4031 0.045 Uiso 0.358(17) 1 calc PR A 2
C23B C 1.0071(13) 0.5335(12) 0.2718(18) 0.048(5) Uani 0.358(17) 1 d PGU A 2
H23B H 0.9367 0.5678 0.2551 0.057 Uiso 0.358(17) 1 calc PR A 2
C24B C 1.086(2) 0.5361(13) 0.2180(14) 0.048(5) Uani 0.358(17) 1 d PGU A 2
H24B H 1.0804 0.5715 0.1570 0.057 Uiso 0.358(17) 1 calc PR A 2
C25B C 1.1755(16) 0.4777(16) 0.2691(18) 0.041(4) Uani 0.358(17) 1 d PGU A 2
H25B H 1.2442 0.4665 0.2509 0.049 Uiso 0.358(17) 1 calc PR A 2
C26B C 1.1481(15) 0.4385(11) 0.3513(15) 0.034(3) Uani 0.358(17) 1 d PGU A 2
H26B H 1.1936 0.3942 0.3986 0.041 Uiso 0.358(17) 1 calc PR A 2
H1 H 0.953(3) 0.457(3) 0.030(3) 0.042(11) Uiso 0.642(17) 1 d P A 1

loop_
_atom_site_aniso_label
_atom_site_aniso_U_11
_atom_site_aniso_U_22
_atom_site_aniso_U_33
_atom_site_aniso_U_23
_atom_site_aniso_U_13
_atom_site_aniso_U_12
C1 0.0191(6) 0.0199(6) 0.0253(6) -0.0065(5) 0.0091(5) 0.0006(5)
C2 0.0169(5) 0.0156(5) 0.0130(5) 0.0005(4) 0.0056(4) 0.0001(4)
C3 0.0167(5) 0.0162(5) 0.0157(5) -0.0027(4) 0.0048(4) -0.0021(4)
C4 0.0132(5) 0.0167(5) 0.0141(5) 0.0009(4) 0.0034(4) -0.0010(4)
C5 0.0147(6) 0.0228(6) 0.0263(7) -0.0041(5) 0.0087(5) -0.0047(5)
C6 0.0130(5) 0.0146(5) 0.0173(6) -0.0019(4) 0.0044(4) -0.0002(4)
C7 0.0170(6) 0.0182(5) 0.0198(6) -0.0009(5) 0.0073(5) -0.0010(4)
C8 0.0170(6) 0.0232(6) 0.0257(7) -0.0039(5) 0.0102(5) -0.0045(5)
C9 0.0142(6) 0.0265(7) 0.0256(7) -0.0078(5) 0.0051(5) -0.0011(5)
C10 0.0166(6) 0.0249(6) 0.0191(6) -0.0045(5) 0.0025(5) 0.0018(5)
C11 0.0159(6) 0.0187(6) 0.0167(6) -0.0025(4) 0.0049(4) 0.0016(4)
C12 0.0214(6) 0.0302(7) 0.0231(7) 0.0066(5) 0.0098(5) 0.0002(5)
C13 0.0192(6) 0.0256(6) 0.0180(6) 0.0035(5) 0.0053(5) 0.0030(5)
C14 0.0141(5) 0.0165(5) 0.0176(6) -0.0020(4) 0.0065(4) -0.0008(4)
C15 0.0145(5) 0.0226(6) 0.0179(6) -0.0013(5) 0.0060(5) -0.0025(4)
C16 0.0215(6) 0.0264(6) 0.0209(6) -0.0055(5) 0.0112(5) -0.0068(5)
C17 0.0254(7) 0.0218(6) 0.0316(7) -0.0083(5) 0.0176(6) -0.0042(5)
C18 0.0198(6) 0.0177(6) 0.0333(7) -0.0011(5) 0.0129(6) 0.0015(5)
C19 0.0162(6) 0.0171(6) 0.0226(6) -0.0001(5) 0.0067(5) 0.0003(4)
C20 0.0213(6) 0.0342(7) 0.0199(6) 0.0069(5) 0.0074(5) 0.0059(5)
C21 0.0236(7) 0.0284(7) 0.0257(7) 0.0082(6) 0.0080(6) 0.0081(5)
N1 0.0123(4) 0.0152(5) 0.0153(5) 0.0002(4) 0.0045(4) 0.0003(4)
N2 0.0139(5) 0.0159(5) 0.0140(5) -0.0005(4) 0.0050(4) 0.0010(4)
O1 0.0218(5) 0.0224(5) 0.0169(5) 0.0045(4) 0.0049(4) 0.0006(4)
Cr1 0.01322(10) 0.01258(10) 0.01434(10) -0.00064(7) 0.00346(7) -0.00090(6)
C22 0.064(8) 0.023(3) 0.0205(19) 0.000(2) -0.011(4) -0.012(4)
C23 0.038(4) 0.040(4) 0.038(4) -0.027(3) 0.025(4) -0.023(3)
C24 0.036(2) 0.0124(13) 0.030(3) -0.0060(15) -0.0044(17) 0.0005(13)
C25 0.043(3) 0.036(5) 0.039(4) -0.018(3) 0.029(3) -0.028(3)
C26 0.017(3) 0.030(4) 0.073(8) -0.028(4) -0.003(3) -0.001(3)
C22B 0.045(10) 0.048(11) 0.029(7) -0.021(5) 0.025(8) -0.029(6)
C23B 0.029(5) 0.037(8) 0.059(11) -0.026(6) -0.011(5) 0.021(5)
C24B 0.094(13) 0.019(4) 0.022(3) -0.002(3) 0.008(7) -0.027(7)
C25B 0.030(7) 0.041(9) 0.064(10) -0.037(6) 0.033(8) -0.024(5)
C26B 0.027(6) 0.021(3) 0.035(7) -0.010(4) -0.016(4) 0.004(4)

loop_
_atom_type_symbol
_atom_type_description
_atom_type_scat_dispersion_real
_atom_type_scat_dispersion_imag
_atom_type_scat_source
C C 0.0033 0.0016 'International Tables Vol C Tables 4.2.6.8 and 6.1.1.4'
H H 0.0000 0.0000 'International Tables Vol C Tables 4.2.6.8 and 6.1.1.4'
N N 0.0061 0.0033 'International Tables Vol C Tables 4.2.6.8 and 6.1.1.4'
O O 0.0106 0.0060 'International Tables Vol C Tables 4.2.6.8 and 6.1.1.4'
Cr Cr 0.3209 0.6236 'International Tables Vol C Tables 4.2.6.8 and 6.1.1.4'

loop_
_geom_angle_atom_site_label_1
_geom_angle_atom_site_label_2
_geom_angle_atom_site_label_3
_geom_angle
C2 C1 H2A 109.5
C2 C1 H2C 109.5
H2A C1 H2C 109.5
C2 C1 H2B 109.5
H2A C1 H2B 109.5
H2C C1 H2B 109.5
N1 C2 C3 123.67(11)
N1 C2 C1 119.65(11)
C3 C2 C1 116.66(11)
C4 C3 C2 126.91(11)
C4 C3 H3 116.5
C2 C3 H3 116.5
N2 C4 C3 123.45(11)
N2 C4 C5 119.55(11)
C3 C4 C5 116.97(11)
C4 C5 H5A 109.5
C4 C5 H5B 109.5
H5A C5 H5B 109.5
C4 C5 H5C 109.5
H5A C5 H5C 109.5
H5B C5 H5C 109.5
C7 C6 C11 121.23(11)
C7 C6 N1 120.58(11)
C11 C6 N1 117.98(11)
C8 C7 C6 118.19(12)
C8 C7 C12 120.43(12)
C6 C7 C12 121.38(11)
C9 C8 C7 121.34(13)
C9 C8 H8 119.3
C7 C8 H8 119.3
C8 C9 C10 119.61(12)
C8 C9 H9 120.2
C10 C9 H9 120.2
C9 C10 C11 120.83(13)
C9 C10 H10 119.6
C11 C10 H10 119.6
C10 C11 C6 118.67(12)
C10 C11 C13 120.12(12)
C6 C11 C13 121.21(11)
C7 C12 H12A 109.5
C7 C12 H12B 109.5
H12A C12 H12B 109.5
C7 C12 H12C 109.5
H12A C12 H12C 109.5
H12B C12 H12C 109.5
C11 C13 H13A 109.5
C11 C13 H13B 109.5
H13A C13 H13B 109.5
C11 C13 H13C 109.5
H13A C13 H13C 109.5
H13B C13 H13C 109.5
C19 C14 C15 121.18(12)
C19 C14 N2 120.14(11)
C15 C14 N2 118.57(11)
C16 C15 C14 118.93(12)
C16 C15 C20 120.24(12)
C14 C15 C20 120.81(12)
C17 C16 C15 120.44(13)
C17 C16 H16 119.8
C15 C16 H16 119.8
C18 C17 C16 120.13(13)
C18 C17 H17 119.9
C16 C17 H17 119.9
C17 C18 C19 121.13(13)
C17 C18 H18 119.4
C19 C18 H18 119.4
C18 C19 C14 118.12(12)
C18 C19 C21 120.92(12)
C14 C19 C21 120.96(12)
C15 C20 H20A 109.5
C15 C20 H20B 109.5
H20A C20 H20B 109.5
C15 C20 H20C 109.5
H20A C20 H20C 109.5
H20B C20 H20C 109.5
C19 C21 H21A 109.5
C19 C21 H21B 109.5
H21A C21 H21B 109.5
C19 C21 H21C 109.5
H21A C21 H21C 109.5
H21B C21 H21C 109.5
C2 N1 C6 119.12(10)
C2 N1 Cr1 123.56(8)
C6 N1 Cr1 117.30(8)
C4 N2 C14 117.80(10)
C4 N2 Cr1 123.83(9)
C14 N2 Cr1 118.35(8)
Cr1 O1 H1B 93.9
Cr1 O1 H1 117(4)
H1B O1 H1 147.7
O1 Cr1 N1 93.81(5)
O1 Cr1 N2 94.53(5)
N1 Cr1 N2 89.47(4)
O1 Cr1 C23B 103.0(6)
N1 Cr1 C23B 154.8(4)
N2 Cr1 C23B 107.6(5)
O1 Cr1 C25 93.1(3)
N1 Cr1 C25 118.1(3)
N2 Cr1 C25 150.8(2)
C23B Cr1 C25 43.2(5)
O1 Cr1 C24B 88.9(4)
N1 Cr1 C24B 128.1(6)
N2 Cr1 C24B 142.1(6)
C23B Cr1 C24B 35.6(5)
C25 Cr1 C24B 10.5(6)
O1 Cr1 C22B 138.0(6)
N1 Cr1 C22B 126.7(6)
N2 Cr1 C22B 96.1(4)
C23B Cr1 C22B 35.3(4)
C25 Cr1 C22B 60.6(5)
C24B Cr1 C22B 59.1(5)
O1 Cr1 C24 94.3(2)
N1 Cr1 C24 153.9(3)
N2 Cr1 C24 114.5(3)
C23B Cr1 C24 10.4(6)
C25 Cr1 C24 36.7(3)
C24B Cr1 C24 27.6(6)
C22B Cr1 C24 44.7(5)
O1 Cr1 C26 123.7(3)
N1 Cr1 C26 95.1(2)
N2 Cr1 C26 141.0(4)
C23B Cr1 C26 59.9(5)
C25 Cr1 C26 35.7(3)
C24B Cr1 C26 44.4(5)
C22B Cr1 C26 51.1(4)
C24 Cr1 C26 60.0(3)
O1 Cr1 C25B 111.5(5)
N1 Cr1 C25B 98.0(5)
N2 Cr1 C25B 152.2(5)
C23B Cr1 C25B 58.4(6)
C25 Cr1 C25B 25.5(6)
C24B Cr1 C25B 35.4(5)
C22B Cr1 C25B 58.1(5)
C24 Cr1 C25B 55.9(6)
C26 Cr1 C25B 12.3(5)
O1 Cr1 C26B 145.9(5)
N1 Cr1 C26B 97.6(3)
N2 Cr1 C26B 117.5(6)
C23B Cr1 C26B 58.3(5)
C25 Cr1 C26B 53.3(5)
C24B Cr1 C26B 59.0(6)
C22B Cr1 C26B 34.5(4)
C24 Cr1 C26B 63.1(4)
C26 Cr1 C26B 23.5(5)
C25B Cr1 C26B 35.2(4)
O1 Cr1 C23 125.8(3)
N1 Cr1 C23 139.7(3)
N2 Cr1 C23 93.9(2)
C23B Cr1 C23 24.9(6)
C25 Cr1 C23 59.2(3)
C24B Cr1 C23 55.1(5)
C22B Cr1 C23 13.1(5)
C24 Cr1 C23 35.1(2)
C26 Cr1 C23 58.8(3)
C25B Cr1 C23 63.3(5)
C26B Cr1 C23 46.0(4)
C23 C22 C26 108.6(6)
C23 C22 Cr1 73.0(5)
C26 C22 Cr1 71.8(5)
C23 C22 H22 125.6
C26 C22 H22 125.8
Cr1 C22 H22 121.2
C22 C23 C24 109.0(8)
C22 C23 Cr1 72.0(4)
C24 C23 Cr1 71.1(6)
C22 C23 H23 125.6
C24 C23 H23 125.4
Cr1 C23 H23 123.0
C25 C24 C23 106.9(7)
C25 C24 Cr1 71.1(6)
C23 C24 Cr1 73.8(5)
C25 C24 H24 126.5
C23 C24 H24 126.6
Cr1 C24 H24 120.2
C24 C25 C26 107.8(6)
C24 C25 Cr1 72.2(5)
C26 C25 Cr1 73.1(6)
C24 C25 H25 126.1
C26 C25 H25 126.0
Cr1 C25 H25 120.6
C25 C26 C22 107.6(5)
C25 C26 Cr1 71.2(6)
C22 C26 Cr1 72.8(5)
C25 C26 H26 126.3
C22 C26 H26 126.1
Cr1 C26 H26 121.6
C26B C22B C23B 108.1(12)
C26B C22B Cr1 73.1(8)
C23B C22B Cr1 71.4(9)
C26B C22B H22B 126.1
C23B C22B H22B 125.8
Cr1 C22B H22B 121.5
C24B C23B C22B 108.8(12)
C24B C23B Cr1 72.6(10)
C22B C23B Cr1 73.3(9)
C24B C23B H23B 125.4
C22B C23B H23B 125.8
Cr1 C23B H23B 120.5
C25B C24B C23B 106.8(11)
C25B C24B Cr1 73.6(11)
C23B C24B Cr1 71.9(10)
C25B C24B H24B 126.5
C23B C24B H24B 126.8
Cr1 C24B H24B 119.4
C26B C25B C24B 108.0(11)
C26B C25B Cr1 72.1(10)
C24B C25B Cr1 71.0(11)
C26B C25B H25B 125.9
C24B C25B H25B 126.1
Cr1 C25B H25B 122.7
C25B C26B C22B 108.3(12)
C25B C26B Cr1 72.7(11)
C22B C26B Cr1 72.4(8)
C25B C26B H26B 126.0
C22B C26B H26B 125.7
Cr1 C26B H26B 120.8

loop_
_geom_bond_atom_site_label_1
_geom_bond_atom_site_label_2
_geom_bond_distance
C1 C2 1.5114(17)
C1 H2A 0.9800
C1 H2C 0.9800
C1 H2B 0.9800
C2 N1 1.3274(16)
C2 C3 1.4023(17)
C3 C4 1.3979(17)
C3 H3 0.9500
C4 N2 1.3314(16)
C4 C5 1.5144(17)
C5 H5A 0.9800
C5 H5B 0.9800
C5 H5C 0.9800
C6 C7 1.4024(18)
C6 C11 1.4053(17)
C6 N1 1.4411(15)
C7 C8 1.3976(18)
C7 C12 1.5050(19)
C8 C9 1.389(2)
C8 H8 0.9500
C9 C10 1.391(2)
C9 H9 0.9500
C10 C11 1.3957(18)
C10 H10 0.9500
C11 C13 1.5077(19)
C12 H12A 0.9800
C12 H12B 0.9800
C12 H12C 0.9800
C13 H13A 0.9800
C13 H13B 0.9800
C13 H13C 0.9800
C14 C19 1.4024(17)
C14 C15 1.4030(18)
C14 N2 1.4399(16)
C15 C16 1.3940(19)
C15 C20 1.5071(19)
C16 C17 1.387(2)
C16 H16 0.9500
C17 C18 1.385(2)
C17 H17 0.9500
C18 C19 1.3980(19)
C18 H18 0.9500
C19 C21 1.5088(19)
C20 H20A 0.9800
C20 H20B 0.9800
C20 H20C 0.9800
C21 H21A 0.9800
C21 H21B 0.9800
C21 H21C 0.9800
N1 Cr1 2.0287(11)
N2 Cr1 2.0331(11)
O1 Cr1 1.8951(10)
O1 H1B 0.7498
O1 H1 0.63(4)
Cr1 C23B 2.236(16)
Cr1 C25 2.259(11)
Cr1 C24B 2.244(19)
Cr1 C22B 2.260(16)
Cr1 C24 2.275(9)
Cr1 C26 2.284(11)
Cr1 C25B 2.28(2)
Cr1 C26B 2.269(17)
Cr1 C23 2.308(10)
C22 C23 1.384(7)
C22 C26 1.393(9)
C22 H22 0.9500
C23 C24 1.382(9)
C23 H23 0.9500
C24 C25 1.427(10)
C24 H24 0.9500
C25 C26 1.393(9)
C25 H25 0.9500
C26 H26 0.9500
C22B C26B 1.344(13)
C22B C23B 1.364(16)
C22B H22B 0.9500
C23B C24B 1.368(18)
C23B H23B 0.9500
C24B C25B 1.375(17)
C24B H24B 0.9500
C25B C26B 1.374(15)
C25B H25B 0.9500
C26B H26B 0.9500

loop_
_geom_torsion_atom_site_label_1
_geom_torsion_atom_site_label_2
_geom_torsion_atom_site_label_3
_geom_torsion_atom_site_label_4
_geom_torsion
N1 C2 C3 C4 -13.0(2)
C1 C2 C3 C4 165.43(13)
C2 C3 C4 N2 14.7(2)
C2 C3 C4 C5 -163.20(12)
C11 C6 C7 C8 -3.85(19)
N1 C6 C7 C8 170.78(11)
C11 C6 C7 C12 176.16(12)
N1 C6 C7 C12 -9.21(19)
C6 C7 C8 C9 1.1(2)
C12 C7 C8 C9 -178.95(13)
C7 C8 C9 C10 1.8(2)
C8 C9 C10 C11 -1.9(2)
C9 C10 C11 C6 -0.8(2)
C9 C10 C11 C13 179.75(12)
C7 C6 C11 C10 3.73(19)
N1 C6 C11 C10 -171.04(11)
C7 C6 C11 C13 -176.82(12)
N1 C6 C11 C13 8.41(18)
C19 C14 C15 C16 -2.88(19)
N2 C14 C15 C16 173.28(11)
C19 C14 C15 C20 178.57(12)
N2 C14 C15 C20 -5.28(18)
C14 C15 C16 C17 1.36(19)
C20 C15 C16 C17 179.92(13)
C15 C16 C17 C18 0.8(2)
C16 C17 C18 C19 -1.5(2)
C17 C18 C19 C14 0.0(2)
C17 C18 C19 C21 179.28(13)
C15 C14 C19 C18 2.17(19)
N2 C14 C19 C18 -173.93(11)
C15 C14 C19 C21 -177.07(12)
N2 C14 C19 C21 6.84(19)
C3 C2 N1 C6 166.90(12)
C1 C2 N1 C6 -11.49(17)
C3 C2 N1 Cr1 -14.75(17)
C1 C2 N1 Cr1 166.86(9)
C7 C6 N1 C2 101.18(14)
C11 C6 N1 C2 -84.02(15)
C7 C6 N1 Cr1 -77.27(13)
C11 C6 N1 Cr1 97.53(12)
C3 C4 N2 C14 -169.61(12)
C5 C4 N2 C14 8.19(17)
C3 C4 N2 Cr1 11.71(17)
C5 C4 N2 Cr1 -170.50(9)
C19 C14 N2 C4 -97.08(14)
C15 C14 N2 C4 86.72(14)
C19 C14 N2 Cr1 81.67(13)
C15 C14 N2 Cr1 -94.52(12)
C2 N1 Cr1 O1 -66.17(11)
C6 N1 Cr1 O1 112.21(9)
C2 N1 Cr1 N2 28.34(10)
C6 N1 Cr1 N2 -153.28(9)
C2 N1 Cr1 C23B 161.9(15)
C6 N1 Cr1 C23B -19.7(15)
C2 N1 Cr1 C25 -161.7(3)
C6 N1 Cr1 C25 16.7(3)
C2 N1 Cr1 C24B -157.7(6)
C6 N1 Cr1 C24B 20.7(6)
C2 N1 Cr1 C22B 125.6(5)
C6 N1 Cr1 C22B -56.0(5)
C2 N1 Cr1 C24 -174.1(6)
C6 N1 Cr1 C24 4.3(6)
C2 N1 Cr1 C26 169.5(4)
C6 N1 Cr1 C26 -12.1(4)
C2 N1 Cr1 C25B -178.5(5)
C6 N1 Cr1 C25B -0.1(5)
C2 N1 Cr1 C26B 146.0(6)
C6 N1 Cr1 C26B -35.6(6)
C2 N1 Cr1 C23 123.8(4)
C6 N1 Cr1 C23 -57.8(4)
C4 N2 Cr1 O1 66.86(10)
C14 N2 Cr1 O1 -111.82(9)
C4 N2 Cr1 N1 -26.92(10)
C14 N2 Cr1 N1 154.41(9)
C4 N2 Cr1 C23B 172.0(6)
C14 N2 Cr1 C23B -6.7(6)
C4 N2 Cr1 C25 171.5(6)
C14 N2 Cr1 C25 -7.2(6)
C4 N2 Cr1 C24B 160.9(7)
C14 N2 Cr1 C24B -17.8(7)
C4 N2 Cr1 C22B -153.8(6)
C14 N2 Cr1 C22B 27.5(6)
C4 N2 Cr1 C24 163.7(3)
C14 N2 Cr1 C24 -15.0(3)
C4 N2 Cr1 C26 -124.4(4)
C14 N2 Cr1 C26 56.9(4)
C4 N2 Cr1 C25B -133.3(12)
C14 N2 Cr1 C25B 48.0(12)
C4 N2 Cr1 C26B -125.2(4)
C14 N2 Cr1 C26B 56.1(4)
C4 N2 Cr1 C23 -166.8(3)
C14 N2 Cr1 C23 14.6(3)
O1 Cr1 C22 C23 61.4(11)
N1 Cr1 C22 C23 -167.2(6)
N2 Cr1 C22 C23 -73.0(6)
C23B Cr1 C22 C23 26.9(8)
C25 Cr1 C22 C23 79.3(5)
C24B Cr1 C22 C23 67.8(7)
C22B Cr1 C22 C23 -7.7(14)
C24 Cr1 C22 C23 36.2(5)
C26 Cr1 C22 C23 116.9(7)
C25B Cr1 C22 C23 107.1(9)
C26B Cr1 C22 C23 140(3)
O1 Cr1 C22 C26 -55.4(11)
N1 Cr1 C22 C26 75.9(5)
N2 Cr1 C22 C26 170.2(5)
C23B Cr1 C22 C26 -90.0(8)
C25 Cr1 C22 C26 -37.6(4)
C24B Cr1 C22 C26 -49.1(7)
C22B Cr1 C22 C26 -124.6(13)
C24 Cr1 C22 C26 -80.6(5)
C25B Cr1 C22 C26 -9.8(10)
C26B Cr1 C22 C26 23(2)
C23 Cr1 C22 C26 -116.9(7)
C26 C22 C23 C24 1.5(10)
Cr1 C22 C23 C24 -61.9(7)
C26 C22 C23 Cr1 63.4(6)
O1 Cr1 C23 C22 -148.4(6)
N1 Cr1 C23 C22 19.3(8)
N2 Cr1 C23 C22 113.1(6)
C23B Cr1 C23 C22 -122.1(12)
C25 Cr1 C23 C22 -79.0(5)
C24B Cr1 C23 C22 -90.6(7)
C22B Cr1 C23 C22 13(2)
C24 Cr1 C23 C22 -118.2(8)
C26 Cr1 C23 C22 -37.2(4)
C25B Cr1 C23 C22 -50.2(7)
C26B Cr1 C23 C22 -12.1(8)
O1 Cr1 C23 C24 -30.2(7)
N1 Cr1 C23 C24 137.4(6)
N2 Cr1 C23 C24 -128.7(6)
C23B Cr1 C23 C24 -3.9(13)
C25 Cr1 C23 C24 39.1(5)
C24B Cr1 C23 C24 27.6(7)
C22B Cr1 C23 C24 131(3)
C26 Cr1 C23 C24 81.0(6)
C25B Cr1 C23 C24 68.0(8)
C26B Cr1 C23 C24 106.1(10)
C22 C23 C24 C25 -1.3(11)
Cr1 C23 C24 C25 -63.8(8)
C22 C23 C24 Cr1 62.5(6)
O1 Cr1 C24 C25 -89.4(6)
N1 Cr1 C24 C25 18.4(10)
N2 Cr1 C24 C25 173.7(5)
C23B Cr1 C24 C25 124(3)
C24B Cr1 C24 C25 -10.1(13)
C22B Cr1 C24 C25 100.8(8)
C26 Cr1 C24 C25 37.4(5)
C25B Cr1 C24 C25 23.7(7)
C26B Cr1 C24 C25 64.0(7)
C23 Cr1 C24 C25 114.8(7)
O1 Cr1 C24 C23 155.8(6)
N1 Cr1 C24 C23 -96.4(9)
N2 Cr1 C24 C23 58.8(6)
C23B Cr1 C24 C23 9(3)
C25 Cr1 C24 C23 -114.8(7)
C24B Cr1 C24 C23 -125.0(12)
C22B Cr1 C24 C23 -14.0(8)
C26 Cr1 C24 C23 -77.4(5)
C25B Cr1 C24 C23 -91.1(7)
C26B Cr1 C24 C23 -50.9(7)
C23 C24 C25 C26 0.7(13)
Cr1 C24 C25 C26 -65.0(8)
C23 C24 C25 Cr1 65.6(7)
O1 Cr1 C25 C24 93.1(6)
N1 Cr1 C25 C24 -170.9(5)
N2 Cr1 C25 C24 -11.9(11)
C23B Cr1 C25 C24 -12.6(8)
C24B Cr1 C25 C24 27(3)
C22B Cr1 C25 C24 -52.5(7)
C26 Cr1 C25 C24 -115.7(7)
C25B Cr1 C25 C24 -129.4(12)
C26B Cr1 C25 C24 -93.1(6)
C23 Cr1 C25 C24 -37.4(4)
O1 Cr1 C25 C26 -151.2(7)
N1 Cr1 C25 C26 -55.3(7)
N2 Cr1 C25 C26 103.8(10)
C23B Cr1 C25 C26 103.1(9)
C24B Cr1 C25 C26 142(4)
C22B Cr1 C25 C26 63.2(6)
C24 Cr1 C25 C26 115.7(7)
C25B Cr1 C25 C26 -13.8(13)
C26B Cr1 C25 C26 22.6(5)
C23 Cr1 C25 C26 78.3(5)
C24 C25 C26 C22 0.3(13)
Cr1 C25 C26 C22 -64.1(7)
C24 C25 C26 Cr1 64.4(8)
C23 C22 C26 C25 -1.1(11)
Cr1 C22 C26 C25 63.1(8)
C23 C22 C26 Cr1 -64.2(6)
O1 Cr1 C26 C25 35.3(7)
N1 Cr1 C26 C25 133.3(6)
N2 Cr1 C26 C25 -131.2(6)
C23B Cr1 C26 C25 -50.4(7)
C24B Cr1 C26 C25 -9.2(9)
C22B Cr1 C26 C25 -92.4(7)
C24 Cr1 C26 C25 -38.5(4)
C25B Cr1 C26 C25 29(3)
C26B Cr1 C26 C25 -129.4(11)
C23 Cr1 C26 C25 -79.4(5)
O1 Cr1 C26 C22 151.4(6)
N1 Cr1 C26 C22 -110.6(6)
N2 Cr1 C26 C22 -15.1(7)
C23B Cr1 C26 C22 65.7(7)
C25 Cr1 C26 C22 116.1(7)
C24B Cr1 C26 C22 106.9(9)
C22B Cr1 C26 C22 23.8(6)
C24 Cr1 C26 C22 77.7(5)
C25B Cr1 C26 C22 145(3)
C26B Cr1 C26 C22 -13.3(11)
C23 Cr1 C26 C22 36.7(4)
O1 Cr1 C22B C26B -124.7(14)
N1 Cr1 C22B C26B 37.6(12)
N2 Cr1 C22B C26B 131.5(11)
C23B Cr1 C22B C26B -116.5(12)
C25 Cr1 C22B C26B -67.1(9)
C24B Cr1 C22B C26B -79.1(9)
C24 Cr1 C22B C26B -109.4(11)
C26 Cr1 C22B C26B -25.1(8)
C25B Cr1 C22B C26B -37.4(8)
C23 Cr1 C22B C26B -147(3)
O1 Cr1 C22B C23B -8.2(15)
N1 Cr1 C22B C23B 154.1(11)
N2 Cr1 C22B C23B -112.0(11)
C25 Cr1 C22B C23B 49.4(9)
C24B Cr1 C22B C23B 37.3(8)
C24 Cr1 C22B C23B 7.0(10)
C26 Cr1 C22B C23B 91.4(10)
C25B Cr1 C22B C23B 79.1(9)
C26B Cr1 C22B C23B 116.5(12)
C23 Cr1 C22B C23B -31(2)
C26B C22B C23B C24B 0.0(19)
Cr1 C22B C23B C24B -64.4(13)
C26B C22B C23B Cr1 64.3(10)
O1 Cr1 C23B C24B -69.1(12)
N1 Cr1 C23B C24B 61(2)
N2 Cr1 C23B C24B -168.2(11)
C25 Cr1 C23B C24B 11.4(11)
C22B Cr1 C23B C24B 116.5(12)
C24 Cr1 C23B C24B -35(3)
C26 Cr1 C23B C24B 52.5(9)
C25B Cr1 C23B C24B 38.3(8)
C26B Cr1 C23B C24B 79.9(10)
C23 Cr1 C23B C24B 132.6(15)
O1 Cr1 C23B C22B 174.4(11)
N1 Cr1 C23B C22B -55(2)
N2 Cr1 C23B C22B 75.3(11)
C25 Cr1 C23B C22B -105.1(10)
C24B Cr1 C23B C22B -116.5(12)
C24 Cr1 C23B C22B -151(4)
C26 Cr1 C23B C22B -64.0(8)
C25B Cr1 C23B C22B -78.2(9)
C26B Cr1 C23B C22B -36.6(7)
C23 Cr1 C23B C22B 16.1(11)
C22B C23B C24B C25B -1(2)
Cr1 C23B C24B C25B -65.9(15)
C22B C23B C24B Cr1 64.9(12)
O1 Cr1 C24B C25B -131.2(11)
N1 Cr1 C24B C25B -37.3(13)
N2 Cr1 C24B C25B 132.8(12)
C23B Cr1 C24B C25B 114.4(13)
C25 Cr1 C24B C25B -18(3)
C22B Cr1 C24B C25B 77.3(9)
C24 Cr1 C24B C25B 127.2(15)
C26 Cr1 C24B C25B 13.1(9)
C26B Cr1 C24B C25B 36.8(8)
C23 Cr1 C24B C25B 92.1(10)
O1 Cr1 C24B C23B 114.4(12)
N1 Cr1 C24B C23B -151.6(11)
N2 Cr1 C24B C23B 18.5(16)
C25 Cr1 C24B C23B -132(4)
C22B Cr1 C24B C23B -37.1(8)
C24 Cr1 C24B C23B 12.9(11)
C26 Cr1 C24B C23B -101.3(11)
C25B Cr1 C24B C23B -114.4(13)
C26B Cr1 C24B C23B -77.6(9)
C23 Cr1 C24B C23B -22.2(8)
C23B C24B C25B C26B 2(2)
Cr1 C24B C25B C26B -63.0(14)
C23B C24B C25B Cr1 64.7(13)
O1 Cr1 C25B C26B 170.9(9)
N1 Cr1 C25B C26B -91.8(10)
N2 Cr1 C25B C26B 13(2)
C23B Cr1 C25B C26B 78.5(10)
C25 Cr1 C25B C26B 124.4(16)
C24B Cr1 C25B C26B 117.0(13)
C22B Cr1 C25B C26B 36.7(8)
C24 Cr1 C25B C26B 90.5(10)
C26 Cr1 C25B C26B -15(3)
C23 Cr1 C25B C26B 50.5(8)
O1 Cr1 C25B C24B 53.9(11)
N1 Cr1 C25B C24B 151.2(11)
N2 Cr1 C25B C24B -104.4(17)
C23B Cr1 C25B C24B -38.5(9)
C25 Cr1 C25B C24B 7.4(13)
C22B Cr1 C25B C24B -80.3(10)
C24 Cr1 C25B C24B -26.5(9)
C26 Cr1 C25B C24B -132(4)
C26B Cr1 C25B C24B -117.0(13)
C23 Cr1 C25B C24B -66.5(10)
C24B C25B C26B C22B -2(2)
Cr1 C25B C26B C22B -64.1(11)
C24B C25B C26B Cr1 62.3(15)
C23B C22B C26B C25B 1.1(19)
Cr1 C22B C26B C25B 64.3(13)
C23B C22B C26B Cr1 -63.2(11)
O1 Cr1 C26B C25B -15.3(16)
N1 Cr1 C26B C25B 93.2(11)
N2 Cr1 C26B C25B -173.4(10)
C23B Cr1 C26B C25B -78.9(10)
C25 Cr1 C26B C25B -26.3(9)
C24B Cr1 C26B C25B -37.0(9)
C22B Cr1 C26B C25B -116.4(13)
C24 Cr1 C26B C25B -68.3(10)
C26 Cr1 C26B C25B 7.9(14)
C23 Cr1 C26B C25B -106.6(12)
O1 Cr1 C26B C22B 101.1(15)
N1 Cr1 C26B C22B -150.4(11)
N2 Cr1 C26B C22B -57.0(12)
C23B Cr1 C26B C22B 37.5(8)
C25 Cr1 C26B C22B 90.1(9)
C24B Cr1 C26B C22B 79.4(9)
C24 Cr1 C26B C22B 48.0(9)
C26 Cr1 C26B C22B 124.3(15)
C25B Cr1 C26B C22B 116.4(13)
C23 Cr1 C26B C22B 9.8(10)
